data_2012937
loop_
_publ_author_name
'Tate, John R.'
'Kantardjieff, Katherine'
'Crundwell, Guy'
'Mink, Larry M.'

_publ_section_title
;Dibromo[5,10,15,20-tetrakis(4-methoxyphenyl)porphyrinato-\k^4^<i>N</i>]platinum(IV)
 chloroform acetonitrile solvate
;
_journal_issue 9
_journal_name_full 'Acta Crystallographica Section C'
_journal_page_first m485
_journal_page_last m486
_journal_paper_doi 10.1107/S0108270102013859
_journal_volume 58
_journal_year 2002
_chemical_formula_iupac '[Pt (C48 H36 N4 O4) Br2] , (C H Cl3)0.896 , (C2 H3 N)0.569'
_chemical_formula_moiety 'C48 H36 Br2 N4 O4 Pt , 0.896C H Cl3 , 0.569C2 H3 N'
_chemical_formula_sum 'C50.034 H38.603 Br2 Cl2.688 N4.569 O4 Pt'
_chemical_formula_weight 1348.32
_chemical_melting_point 305
_chemical_name_common 'Platinum(IV)tetra(p-methoxyphenyl)porphyrin dibromide'
_chemical_name_systematic
;
Dibromo[5,10,15,20-tetrakis(4-methoxyphenyl)porphyrinato-\k^4^N]platinum(IV)
chloroform/acetonitrile solvate
;
_space_group_IT_number 13
_symmetry_cell_setting monoclinic
_symmetry_space_group_name_Hall '-P 2yac'
_symmetry_space_group_name_H-M 'P 1 2/n 1'
_atom_sites_solution_hydrogens geom
_atom_sites_solution_primary direct
_atom_sites_solution_secondary difmap
_cell_angle_alpha 90
_cell_angle_beta 99.3480(10)
_cell_angle_gamma 90
_cell_formula_units_Z 2
_cell_length_a 14.8727(7)
_cell_length_b 9.4421(5)
_cell_length_c 18.5973(9)
_cell_measurement_reflns_used 6264
_cell_measurement_temperature 294(2)
_cell_measurement_theta_max 28.3
_cell_measurement_theta_min 9.51
_cell_volume 2576.9(2)
_computing_cell_refinement 'SAINT (Siemens, 1996'
_computing_data_collection 'SMART (Siemens, 1996)'
_computing_data_reduction 'SHELXTL-Plus (Sheldrick, 1990)'
_computing_molecular_graphics SHELXL97
_computing_publication_material SHELXL97
_computing_structure_refinement 'SHELXL97 (Sheldrick, 1997)'
_computing_structure_solution 'SHELXS97 (Sheldrick, 1997)'
_diffrn_ambient_temperature 294(2)
_diffrn_measured_fraction_theta_full 0.926
_diffrn_measured_fraction_theta_max 0.926
_diffrn_measurement_device 'Siemens SMART P3/512 CCD area-detector'
_diffrn_measurement_method \w
_diffrn_radiation_monochromator graphite
_diffrn_radiation_source 'fine-focus sealed tube'
_diffrn_radiation_type MoK\a
_diffrn_radiation_wavelength 0.71073
_diffrn_reflns_av_R_equivalents 0.058
_diffrn_reflns_av_sigmaI/netI 0.057
_diffrn_reflns_limit_h_max 19
_diffrn_reflns_limit_h_min -19
_diffrn_reflns_limit_k_max 12
_diffrn_reflns_limit_k_min -11
_diffrn_reflns_limit_l_max 24
_diffrn_reflns_limit_l_min -23
_diffrn_reflns_number 25609
_diffrn_reflns_theta_full 28.28
_diffrn_reflns_theta_max 28.28
_diffrn_reflns_theta_min 1.63
_diffrn_standards_decay_% 0
_exptl_absorpt_coefficient_mu 4.602
_exptl_absorpt_correction_T_max 0.629
_exptl_absorpt_correction_T_min 0.517
_exptl_absorpt_correction_type multi-scan
_exptl_absorpt_process_details '(Blessing, 1995)'
_exptl_crystal_colour purple
_exptl_crystal_density_diffrn 1.728
_exptl_crystal_density_meas ?
_exptl_crystal_density_method none
_exptl_crystal_description 'elongated prism'
_exptl_crystal_F_000 1322
_exptl_crystal_size_max 0.30
_exptl_crystal_size_mid 0.15
_exptl_crystal_size_min 0.10
_refine_diff_density_max 0.61
_refine_diff_density_min -0.80
_refine_ls_extinction_coef 0.0019(3)
_refine_ls_extinction_expression Fc^*^=kFc[1+0.001xFc^2^\l^3^/sin(2\q)]^-1/4^
_refine_ls_extinction_method 'SHELXL97 (Sheldrick, 1997)'
_refine_ls_goodness_of_fit_ref 0.817
_refine_ls_hydrogen_treatment constr
_refine_ls_matrix_type full
_refine_ls_number_parameters 371
_refine_ls_number_reflns 5931
_refine_ls_number_restraints 6
_refine_ls_restrained_S_all 0.819
_refine_ls_R_factor_all 0.069
_refine_ls_R_factor_gt 0.040
_refine_ls_shift/su_max 0.033
_refine_ls_shift/su_mean 0.002
_refine_ls_structure_factor_coef Fsqd
_refine_ls_weighting_details 'calc w = 1/[\s^2^(Fo^2^)+(0.1P)^2^] where P=(Fo^2^+2Fc^2^)/3'
_refine_ls_weighting_scheme calc
_refine_ls_wR_factor_gt 0.103
_refine_ls_wR_factor_ref 0.120
_reflns_number_gt 4440
_reflns_number_total 5931
_reflns_threshold_expression I>2\s(I)
_cod_data_source_file gd1222.cif
_cod_data_source_block I
_cod_depositor_comments
;
The following automatic conversions were performed:

'_exptl_crystal_density_meas' value 'not measured' was changed to '?'
- the value is perceived as not measured.

Automatic conversion script
Id: cif_fix_values 3008 2015-01-20 13:52:24Z robertas 
;
_cod_original_sg_symbol_H-M 'P 2/n'
_cod_database_code 2012937
_cod_database_fobs_code 2012937

loop_
_symmetry_equiv_pos_as_xyz
'x, y, z'
'-x+1/2, y, -z+1/2'
'-x, -y, -z'
'x-1/2, -y, z-1/2'

loop_
_atom_site_label
_atom_site_fract_x
_atom_site_fract_y
_atom_site_fract_z
_atom_site_U_iso_or_equiv
_atom_site_adp_type
_atom_site_calc_flag
_atom_site_refinement_flags
_atom_site_occupancy
_atom_site_disorder_assembly
_atom_site_disorder_group
_atom_site_type_symbol
Pt1 0.0000 0.0000 0.0000 0.02325(11) Uani d S 1 . . Pt
Br1 0.09115(4) -0.20927(6) 0.04548(3) 0.03804(16) Uani d . 1 . . Br
N1 -0.1013(3) -0.0710(5) 0.0524(2) 0.0256(9) Uani d . 1 . . N
C1 -0.1714(3) -0.1601(6) 0.0245(3) 0.0282(11) Uani d . 1 . . C
N2 0.0555(3) 0.1091(5) 0.0908(2) 0.0269(9) Uani d . 1 . . N
C2 -0.2245(4) -0.1895(6) 0.0801(3) 0.0330(12) Uani d . 1 . . C
H2A -0.2763 -0.2461 0.0753 0.040 Uiso calc R 1 . . H
C3 -0.1864(4) -0.1209(7) 0.1407(3) 0.0380(14) Uani d . 1 . . C
H3A -0.2071 -0.1216 0.1853 0.046 Uiso calc R 1 . . H
C4 -0.1081(4) -0.0465(6) 0.1244(3) 0.0294(12) Uani d . 1 . . C
C5 -0.0499(4) 0.0345(6) 0.1735(3) 0.0319(13) Uani d . 1 . . C
C6 0.0253(4) 0.1077(6) 0.1571(3) 0.0279(11) Uani d . 1 . . C
C7 0.0854(4) 0.1935(6) 0.2076(3) 0.0319(12) Uani d . 1 . . C
H7A 0.0803 0.2110 0.2560 0.038 Uiso calc R 1 . . H
C8 0.1504(4) 0.2439(6) 0.1720(3) 0.0325(12) Uani d . 1 . . C
H8A 0.1983 0.3029 0.1914 0.039 Uiso calc R 1 . . H
C9 0.1329(4) 0.1911(5) 0.0990(3) 0.0269(11) Uani d . 1 . . C
C10 0.1873(3) 0.2163(6) 0.0455(3) 0.0256(10) Uani d . 1 . . C
C11 -0.0683(4) 0.0427(6) 0.2505(3) 0.0305(12) Uani d . 1 . . C
C12 -0.0311(4) -0.0588(7) 0.3021(3) 0.0387(14) Uani d . 1 . . C
H12A 0.0057 -0.1305 0.2886 0.046 Uiso calc R 1 . . H
C13 -0.0488(4) -0.0530(7) 0.3723(3) 0.0383(14) Uani d . 1 . . C
H13A -0.0233 -0.1203 0.4061 0.046 Uiso calc R 1 . . H
C14 -0.1040(4) 0.0518(6) 0.3933(3) 0.0318(12) Uani d . 1 . . C
C15 -0.1417(4) 0.1515(6) 0.3428(3) 0.0392(14) Uani d . 1 . . C
H15A -0.1792 0.2224 0.3561 0.047 Uiso calc R 1 . . H
C16 -0.1233(4) 0.1448(6) 0.2725(3) 0.0355(13) Uani d . 1 . . C
H16A -0.1492 0.2120 0.2389 0.043 Uiso calc R 1 . . H
C17 0.2682(3) 0.3129(5) 0.0651(3) 0.0259(11) Uani d . 1 . . C
C18 0.2547(4) 0.4561(6) 0.0795(3) 0.0302(12) Uani d . 1 . . C
H18A 0.1959 0.4909 0.0775 0.036 Uiso calc R 1 . . H
C19 0.3284(4) 0.5461(6) 0.0967(3) 0.0371(13) Uani d . 1 . . C
H19A 0.3188 0.6411 0.1062 0.044 Uiso calc R 1 . . H
C20 0.4156(4) 0.4962(6) 0.0999(4) 0.0392(14) Uani d . 1 . . C
C21 0.4305(4) 0.3540(7) 0.0856(3) 0.0416(14) Uani d . 1 . . C
H21A 0.4895 0.3201 0.0872 0.050 Uiso calc R 1 . . H
C22 0.3565(4) 0.2629(6) 0.0690(3) 0.0337(12) Uani d . 1 . . C
H22A 0.3664 0.1676 0.0604 0.040 Uiso calc R 1 . . H
O23 -0.1162(3) 0.0486(5) 0.4645(2) 0.0441(10) Uani d . 1 . . O
C23 -0.1799(6) 0.1470(8) 0.4857(3) 0.063(2) Uani d . 1 . . C
H23A -0.1827 0.1350 0.5365 0.094 Uiso calc R 1 . . H
H23B -0.2390 0.1303 0.4576 0.094 Uiso calc R 1 . . H
H23C -0.1607 0.2417 0.4772 0.094 Uiso calc R 1 . . H
O24 0.4836(3) 0.5944(5) 0.1161(3) 0.0650(15) Uani d . 1 . . O
C24 0.5749(5) 0.5470(9) 0.1230(6) 0.082(3) Uani d . 1 . . C
H24A 0.6154 0.6260 0.1342 0.123 Uiso calc R 1 . . H
H24B 0.5848 0.5046 0.0780 0.123 Uiso calc R 1 . . H
H24C 0.5864 0.4784 0.1615 0.123 Uiso calc R 1 . . H
C100 0.2039(6) -0.1401(7) 0.2274(5) 0.043(3) Uani d PD 0.465(4) A -1 C
H10A 0.1462 -0.1109 0.1979 0.051 Uiso calc PR 0.465(4) A -1 H
Cl11 0.2034(4) -0.3257(5) 0.2327(3) 0.095(2) Uani d PD 0.465(4) A -1 Cl
Cl12 0.2060(9) -0.0718(16) 0.3155(5) 0.142(6) Uani d PD 0.465(4) A -1 Cl
Cl13 0.2922(4) -0.0735(6) 0.18561(19) 0.0377(13) Uani d PD 0.465(4) A -1 Cl
C200 0.0741(4) -0.5661(10) -0.1522(4) 0.058(6) Uani d PD 0.431(5) B 2 C
H20A 0.0823 -0.6594 -0.1291 0.070 Uiso calc PR 0.431(5) B 2 H
Cl14 -0.0259(4) -0.5668(6) -0.2180(2) 0.0769(19) Uani d PD 0.431(5) B 2 Cl
Cl15 0.0617(4) -0.4373(6) -0.0858(2) 0.0714(19) Uani d PD 0.431(5) B 2 Cl
Cl16 0.1691(5) -0.5271(6) -0.1949(3) 0.083(2) Uani d PD 0.431(5) B 2 Cl
N300 0.2056(10) -0.4336(16) -0.1420(10) 0.098(5) Uani d P 0.569(5) B 3 N
C400 0.1390(12) -0.4671(16) -0.1295(11) 0.078(6) Uani d P 0.569(5) B 3 C
C300 0.0550(11) -0.5115(16) -0.1149(17) 0.104(9) Uani d P 0.569(5) B 3 C
H30A 0.0306 -0.5821 -0.1498 0.156 Uiso calc PR 0.569(5) B 3 H
H30B 0.0142 -0.4321 -0.1181 0.156 Uiso calc PR 0.569(5) B 3 H
H30C 0.0621 -0.5509 -0.0668 0.156 Uiso calc PR 0.569(5) B 3 H

loop_
_atom_site_aniso_label
_atom_site_aniso_U_11
_atom_site_aniso_U_22
_atom_site_aniso_U_33
_atom_site_aniso_U_12
_atom_site_aniso_U_13
_atom_site_aniso_U_23
Pt1 0.02404(16) 0.03014(17) 0.01495(14) -0.00686(12) 0.00131(10) 0.00219(11)
Br1 0.0384(3) 0.0381(3) 0.0350(3) -0.0007(3) -0.0019(2) 0.0091(3)
N1 0.025(2) 0.035(2) 0.018(2) -0.0059(19) 0.0062(17) 0.0041(18)
C1 0.029(3) 0.034(3) 0.021(2) -0.007(2) 0.000(2) 0.005(2)
N2 0.025(2) 0.039(3) 0.0164(19) -0.0073(19) 0.0036(17) 0.0015(18)
C2 0.030(3) 0.046(3) 0.024(3) -0.008(2) 0.008(2) 0.002(2)
C3 0.038(3) 0.055(4) 0.023(3) -0.018(3) 0.011(2) 0.000(3)
C4 0.034(3) 0.034(3) 0.019(2) -0.009(2) 0.002(2) 0.000(2)
C5 0.032(3) 0.044(3) 0.019(2) -0.007(2) 0.000(2) 0.001(2)
C6 0.033(3) 0.031(3) 0.020(2) -0.005(2) 0.004(2) 0.000(2)
C7 0.035(3) 0.044(3) 0.016(2) -0.009(2) 0.001(2) -0.001(2)
C8 0.035(3) 0.037(3) 0.023(3) -0.009(2) -0.003(2) 0.000(2)
C9 0.035(3) 0.026(3) 0.018(2) -0.004(2) 0.000(2) 0.001(2)
C10 0.025(3) 0.030(3) 0.020(2) -0.002(2) 0.001(2) 0.001(2)
C11 0.031(3) 0.044(3) 0.016(2) -0.010(2) 0.004(2) -0.002(2)
C12 0.040(3) 0.051(3) 0.027(3) 0.009(3) 0.011(3) 0.005(3)
C13 0.037(3) 0.050(3) 0.027(3) 0.005(3) 0.006(3) 0.010(3)
C14 0.042(3) 0.039(3) 0.014(2) -0.013(3) 0.005(2) -0.004(2)
C15 0.055(4) 0.036(3) 0.028(3) 0.000(3) 0.011(3) -0.003(2)
C16 0.048(3) 0.034(3) 0.025(3) -0.004(3) 0.008(2) 0.003(2)
C17 0.025(3) 0.031(3) 0.022(2) -0.009(2) 0.004(2) 0.001(2)
C18 0.029(3) 0.029(3) 0.033(3) 0.001(2) 0.006(2) 0.003(2)
C19 0.039(3) 0.028(3) 0.045(3) -0.004(2) 0.009(3) 0.001(3)
C20 0.032(3) 0.035(3) 0.050(4) -0.012(3) 0.003(3) -0.002(3)
C21 0.024(3) 0.042(3) 0.057(4) -0.004(3) 0.000(3) -0.006(3)
C22 0.036(3) 0.023(3) 0.041(3) -0.003(2) 0.002(3) -0.003(2)
O23 0.060(3) 0.052(2) 0.022(2) -0.004(2) 0.0124(19) -0.0013(19)
C23 0.104(6) 0.057(4) 0.034(3) 0.013(4) 0.036(4) -0.003(3)
O24 0.043(3) 0.041(3) 0.110(4) -0.023(2) 0.010(3) -0.014(3)
C24 0.040(4) 0.066(5) 0.140(9) -0.024(4) 0.012(5) -0.019(6)
C100 0.066(9) 0.044(7) 0.019(6) -0.003(6) 0.011(6) 0.004(5)
Cl11 0.181(7) 0.055(3) 0.056(3) -0.012(3) 0.039(3) 0.001(2)
Cl12 0.134(12) 0.160(12) 0.136(10) 0.009(9) 0.035(8) 0.043(9)
Cl13 0.049(3) 0.054(3) 0.0142(17) -0.021(3) 0.0168(19) -0.0031(19)
C200 0.096(15) 0.026(9) 0.054(10) 0.043(9) 0.015(10) -0.001(7)
Cl14 0.115(5) 0.068(3) 0.040(2) 0.015(3) -0.009(2) -0.017(2)
Cl15 0.111(5) 0.051(3) 0.045(2) 0.031(3) -0.008(2) -0.007(2)
Cl16 0.111(5) 0.059(3) 0.083(4) 0.020(3) 0.031(4) 0.025(3)
N300 0.074(10) 0.061(9) 0.155(16) 0.001(8) 0.009(10) 0.039(10)
C400 0.064(10) 0.051(9) 0.111(15) -0.026(8) -0.006(10) 0.036(9)
C300 0.056(10) 0.038(10) 0.22(3) 0.022(8) 0.031(14) 0.027(13)

loop_
_atom_type_symbol
_atom_type_description
_atom_type_scat_dispersion_real
_atom_type_scat_dispersion_imag
_atom_type_scat_source
C C 0.0033 0.0016 'International Tables Vol C Tables 4.2.6.8 and 6.1.1.4'
H H 0.0000 0.0000 'International Tables Vol C Tables 4.2.6.8 and 6.1.1.4'
N N 0.0061 0.0033 'International Tables Vol C Tables 4.2.6.8 and 6.1.1.4'
O O 0.0106 0.0060 'International Tables Vol C Tables 4.2.6.8 and 6.1.1.4'
Br Br -0.2901 2.4595 'International Tables Vol C Tables 4.2.6.8 and 6.1.1.4'
Pt Pt -1.7033 8.3905 'International Tables Vol C Tables 4.2.6.8 and 6.1.1.4'
Cl Cl 0.1484 0.1585 'International Tables Vol C Tables 4.2.6.8 and 6.1.1.4'

loop_
_geom_angle_atom_site_label_1
_geom_angle_atom_site_label_2
_geom_angle_atom_site_label_3
_geom_angle_site_symmetry_1
_geom_angle_site_symmetry_3
_geom_angle
_geom_angle_publ_flag
N2 Pt1 N2 3 . 180.00(14) no
N2 Pt1 N1 3 3 90.07(16) no
N2 Pt1 N1 . 3 89.93(16) no
N2 Pt1 N1 3 . 89.93(16) no
N2 Pt1 N1 . . 90.07(16) yes
N1 Pt1 N1 3 . 180.0(3) no
N2 Pt1 Br1 3 . 90.30(13) no
N2 Pt1 Br1 . . 89.70(13) yes
N1 Pt1 Br1 3 . 91.13(12) no
N1 Pt1 Br1 . . 88.87(12) yes
N2 Pt1 Br1 3 3 89.70(13) no
N2 Pt1 Br1 . 3 90.30(13) no
N1 Pt1 Br1 3 3 88.87(12) no
N1 Pt1 Br1 . 3 91.13(12) no
Br1 Pt1 Br1 . 3 180.00(4) no
C1 N1 C4 . . 107.4(4) no
C1 N1 Pt1 . . 126.6(3) yes
C4 N1 Pt1 . . 125.9(3) yes
N1 C1 C10 . 3 126.2(5) no
N1 C1 C2 . . 108.7(4) no
C10 C1 C2 3 . 125.1(5) no
C9 N2 C6 . . 107.2(4) no
C9 N2 Pt1 . . 126.6(3) yes
C6 N2 Pt1 . . 126.1(3) yes
C3 C2 C1 . . 107.9(5) no
C3 C2 H2A . . 126.1 no
C1 C2 H2A . . 126.1 no
C2 C3 C4 . . 107.7(5) no
C2 C3 H3A . . 126.1 no
C4 C3 H3A . . 126.1 no
N1 C4 C5 . . 126.7(5) no
N1 C4 C3 . . 108.3(5) no
C5 C4 C3 . . 125.0(5) no
C4 C5 C6 . . 124.7(5) no
C4 C5 C11 . . 117.8(5) no
C6 C5 C11 . . 117.5(5) no
N2 C6 C5 . . 126.3(5) no
N2 C6 C7 . . 108.7(4) no
C5 C6 C7 . . 125.1(5) no
C8 C7 C6 . . 107.4(5) no
C8 C7 H7A . . 126.3 no
C6 C7 H7A . . 126.3 no
C7 C8 C9 . . 108.1(5) no
C7 C8 H8A . . 126.0 no
C9 C8 H8A . . 126.0 no
N2 C9 C10 . . 125.9(4) no
N2 C9 C8 . . 108.7(4) no
C10 C9 C8 . . 125.4(5) no
C1 C10 C9 3 . 124.8(5) no
C1 C10 C17 3 . 117.7(4) no
C9 C10 C17 . . 117.5(4) no
C16 C11 C12 . . 117.6(5) no
C16 C11 C5 . . 122.1(5) no
C12 C11 C5 . . 120.2(5) no
C13 C12 C11 . . 120.5(6) no
C13 C12 H12A . . 119.8 no
C11 C12 H12A . . 119.8 no
C12 C13 C14 . . 120.7(6) no
C12 C13 H13A . . 119.6 no
C14 C13 H13A . . 119.6 no
O23 C14 C13 . . 115.9(5) no
O23 C14 C15 . . 124.8(6) no
C13 C14 C15 . . 119.3(5) no
C16 C15 C14 . . 119.4(6) no
C16 C15 H15A . . 120.3 no
C14 C15 H15A . . 120.3 no
C11 C16 C15 . . 122.4(6) no
C11 C16 H16A . . 118.8 no
C15 C16 H16A . . 118.8 no
C22 C17 C18 . . 118.9(5) no
C22 C17 C10 . . 121.3(5) no
C18 C17 C10 . . 119.8(5) no
C19 C18 C17 . . 120.3(5) no
C19 C18 H18A . . 119.8 no
C17 C18 H18A . . 119.8 no
C20 C19 C18 . . 120.5(6) no
C20 C19 H19A . . 119.8 no
C18 C19 H19A . . 119.8 no
O24 C20 C19 . . 115.9(5) no
O24 C20 C21 . . 124.1(6) no
C19 C20 C21 . . 120.0(5) no
C22 C21 C20 . . 119.6(6) no
C22 C21 H21A . . 120.2 no
C20 C21 H21A . . 120.2 no
C17 C22 C21 . . 120.6(5) no
C17 C22 H22A . . 119.7 no
C21 C22 H22A . . 119.7 no
C14 O23 C23 . . 116.9(5) no
O23 C23 H23A . . 109.5 no
O23 C23 H23B . . 109.5 no
H23A C23 H23B . . 109.5 no
O23 C23 H23C . . 109.5 no
H23A C23 H23C . . 109.5 no
H23B C23 H23C . . 109.5 no
C20 O24 C24 . . 118.0(5) no
O24 C24 H24A . . 109.5 no
O24 C24 H24B . . 109.5 no
H24A C24 H24B . . 109.5 no
O24 C24 H24C . . 109.5 no
H24A C24 H24C . . 109.5 no
H24B C24 H24C . . 109.5 no
Cl13 C100 Cl12 . . 112.4(5) no
Cl13 C100 Cl11 . . 113.2(5) no
Cl12 C100 Cl11 . . 108.3(7) no
Cl13 C100 H10A . . 107.5 no
Cl12 C100 H10A . . 107.5 no
Cl11 C100 H10A . . 107.5 no
Cl14 C200 Cl15 . . 108.4(4) no
Cl14 C200 Cl16 . . 109.6(5) no
Cl15 C200 Cl16 . . 110.6(5) no
Cl14 C200 H20A . . 109.4 no
Cl15 C200 H20A . . 109.4 no
Cl16 C200 H20A . . 109.4 no
N300 C400 C300 . . 179(3) no

loop_
_geom_bond_atom_site_label_1
_geom_bond_atom_site_label_2
_geom_bond_site_symmetry_2
_geom_bond_distance
_geom_bond_publ_flag
Pt1 N2 3 2.035(4) no
Pt1 N2 . 2.035(4) yes
Pt1 N1 3 2.036(4) no
Pt1 N1 . 2.036(4) yes
Pt1 Br1 . 2.4668(6) yes
Pt1 Br1 3 2.4668(6) no
N1 C1 . 1.374(6) no
N1 C4 . 1.378(6) no
C1 C10 3 1.390(7) no
C1 C2 . 1.428(7) no
N2 C9 . 1.376(6) no
N2 C6 . 1.379(6) no
C2 C3 . 1.342(7) no
C2 H2A . 0.9300 no
C3 C4 . 1.435(7) no
C3 H3A . 0.9300 no
C4 C5 . 1.383(8) no
C5 C6 . 1.390(7) no
C5 C11 . 1.503(7) no
C6 C7 . 1.437(7) no
C7 C8 . 1.344(7) no
C7 H7A . 0.9300 no
C8 C9 . 1.429(7) no
C8 H8A . 0.9300 no
C9 C10 . 1.399(7) no
C10 C1 3 1.390(7) no
C10 C17 . 1.508(7) no
C11 C16 . 1.370(8) no
C11 C12 . 1.404(8) no
C12 C13 . 1.375(8) no
C12 H12A . 0.9300 no
C13 C14 . 1.382(9) no
C13 H13A . 0.9300 no
C14 O23 . 1.365(6) no
C14 C15 . 1.384(8) no
C15 C16 . 1.379(8) no
C15 H15A . 0.9300 no
C16 H16A . 0.9300 no
C17 C22 . 1.385(7) no
C17 C18 . 1.400(7) no
C18 C19 . 1.383(8) no
C18 H18A . 0.9300 no
C19 C20 . 1.372(9) no
C19 H19A . 0.9300 no
C20 O24 . 1.369(7) no
C20 C21 . 1.394(8) no
C21 C22 . 1.391(8) no
C21 H21A . 0.9300 no
C22 H22A . 0.9300 no
O23 C23 . 1.427(8) no
C23 H23A . 0.9600 no
C23 H23B . 0.9600 no
C23 H23C . 0.9600 no
O24 C24 . 1.415(9) no
C24 H24A . 0.9600 no
C24 H24B . 0.9600 no
C24 H24C . 0.9600 no
C100 Cl13 . 1.748(5) no
C100 Cl12 . 1.755(5) no
C100 Cl11 . 1.755(5) no
C100 H10A . 0.9800 no
C200 Cl14 . 1.765(5) no
C200 Cl15 . 1.765(5) no
C200 Cl16 . 1.768(5) no
C200 H20A . 0.9800 no
N300 C400 . 1.10(2) no
C400 C300 . 1.39(2) no
C300 H30A . 0.9600 no
C300 H30B . 0.9600 no
C300 H30C . 0.9600 no
